data_2012034
loop_
_publ_author_name
'Skakle, Janet M. S.'
'Wardell, James L.'
'Low, John N.'
'Glidewell, Christopher'

_publ_section_title
;
 Solvated and solvent-free forms of
 <i>N</i>,<i>N</i>'-dithiodiphthalimide
;
_journal_issue 6
_journal_name_full 'Acta Crystallographica Section C'
_journal_page_first 742
_journal_page_last 746
_journal_paper_doi 10.1107/S0108270101004279
_journal_volume 57
_journal_year 2001
_chemical_formula_iupac 'C16 H8 N2 O4 S2'
_chemical_formula_moiety 'C16 H8 N2 O4 S2'
_chemical_formula_sum 'C16 H8 N2 O4 S2'
_chemical_formula_weight 356.38
_chemical_name_systematic
;
N,N'-Dithiodiphthalimide
;
_space_group_IT_number 15
_symmetry_cell_setting monoclinic
_symmetry_space_group_name_Hall '-C 2yc'
_symmetry_space_group_name_H-M 'C 1 2/c 1'
_cell_angle_alpha 90
_cell_angle_beta 93.256(2)
_cell_angle_gamma 90
_cell_formula_units_Z 4
_cell_length_a 14.3782(13)
_cell_length_b 16.0723(14)
_cell_length_c 7.7910(7)
_cell_measurement_reflns_used 2648
_cell_measurement_temperature 295(2)
_cell_measurement_theta_max 30.2
_cell_measurement_theta_min 1.9
_cell_volume 1797.5(3)
_computing_cell_refinement 'SAINT (Bruker, 1997)'
_computing_data_collection 'SMART (Bruker, 1997)'
_computing_data_reduction SAINT
_computing_molecular_graphics 'PLATON (Spek, 2001)'
_computing_publication_material 'SHELXL97 (Sheldrick, 1997) and PRPKAPPA (Ferguson, 1999)'
_computing_structure_refinement 'SHELXL97 (Sheldrick, 1997)'
_computing_structure_solution 'SHELXS97 (Sheldrick, 1997)'
_diffrn_ambient_temperature 295(2)
_diffrn_measured_fraction_theta_full .964
_diffrn_measured_fraction_theta_max .964
_diffrn_measurement_device_type 'Bruker SMART 1000 CCD'
_diffrn_measurement_method \f-\w
_diffrn_radiation_monochromator graphite
_diffrn_radiation_source 'fine-focus sealed tube'
_diffrn_radiation_type MoK\a
_diffrn_radiation_wavelength .71073
_diffrn_reflns_av_R_equivalents .030
_diffrn_reflns_av_sigmaI/netI .055
_diffrn_reflns_limit_h_max 19
_diffrn_reflns_limit_h_min -19
_diffrn_reflns_limit_k_max 11
_diffrn_reflns_limit_k_min -22
_diffrn_reflns_limit_l_max 11
_diffrn_reflns_limit_l_min -10
_diffrn_reflns_number 6105
_diffrn_reflns_theta_full 30.2
_diffrn_reflns_theta_max 30.2
_diffrn_reflns_theta_min 1.9
_diffrn_standards_decay_% negligible
_exptl_absorpt_coefficient_mu .316
_exptl_absorpt_correction_T_max .988
_exptl_absorpt_correction_T_min .911
_exptl_absorpt_correction_type multi-scan
_exptl_absorpt_process_details '(SADABS; Bruker, 1997)'
_exptl_crystal_colour colourless
_exptl_crystal_density_diffrn 1.317
_exptl_crystal_density_method 'not measured'
_exptl_crystal_description plate
_exptl_crystal_F_000 728
_exptl_crystal_size_max .30
_exptl_crystal_size_mid .10
_exptl_crystal_size_min .04
_refine_diff_density_max .19
_refine_diff_density_min -.23
_refine_ls_extinction_method none
_refine_ls_goodness_of_fit_ref 1.005
_refine_ls_hydrogen_treatment constr
_refine_ls_matrix_type full
_refine_ls_number_parameters 109
_refine_ls_number_reflns 2648
_refine_ls_number_restraints 0
_refine_ls_restrained_S_all 1.005
_refine_ls_R_factor_all .096
_refine_ls_R_factor_gt .043
_refine_ls_shift/su_max <0.001
_refine_ls_shift/su_mean .000
_refine_ls_structure_factor_coef Fsqd
_refine_ls_weighting_details 'calc w = 1/[\s^2^(Fo^2^)+(0.0225P)^2^] where P = (Fo^2^+2Fc^2^)/3'
_refine_ls_weighting_scheme calc
_refine_ls_wR_factor_ref .079
_reflns_number_gt 1286
_reflns_number_total 2648
_reflns_threshold_expression I>2\s(I)
_cod_data_source_file gg1049.cif
_cod_data_source_block 2
_cod_depositor_comments
;
The following automatic conversions were performed:

'_exptl_absorpt_correction_type' value 'Multi-scan' changed to
'multi-scan' according to
/home/saulius/struct/CIF-dictionaries/cif_core.dic dictionary named
'cif_core.dic' version 2.4.1 from 2010-06-29.

Automatic conversion script
Id: cif_fix_values 1715 2011-07-08 13:25:40Z adriana 
;
_cod_original_sg_symbol_H-M 'C 2/c'
_cod_database_code 2012034

loop_
_symmetry_equiv_pos_as_xyz
'x, y, z'
'-x, y, -z+1/2'
'x+1/2, y+1/2, z'
'-x+1/2, y+1/2, -z+1/2'
'-x, -y, -z'
'x, -y, z-1/2'
'-x+1/2, -y+1/2, -z'
'x+1/2, -y+1/2, z-1/2'

loop_
_atom_site_label
_atom_site_fract_x
_atom_site_fract_y
_atom_site_fract_z
_atom_site_U_iso_or_equiv
_atom_site_adp_type
_atom_site_calc_flag
_atom_site_refinement_flags
_atom_site_occupancy
_atom_site_disorder_assembly
_atom_site_disorder_group
_atom_site_type_symbol
S1 .45435(3) .42888(3) .14589(6) .06466(17) Uani d . 1 . . S
N1 .37143(9) .35978(8) .19143(17) .0537(5) Uani d . 1 . . N
C1 .37358(11) .27380(11) .1519(2) .0525(4) Uani d . 1 . . C
O1 .43600(8) .24002(8) .08386(16) .0717(4) Uani d . 1 . . O
C2 .28892(11) .38182(12) .2758(2) .0553(4) Uani d . 1 . . C
O2 .27258(9) .45025(8) .32559(18) .0780(6) Uani d . 1 . . O
C3 .23594(11) .30352(10) .2826(2) .0516(4) Uani d . 1 . . C
C4 .15030(12) .28889(13) .3514(2) .0627(5) Uani d . 1 . . C
C5 .11807(13) .20822(14) .3465(2) .0710(6) Uani d . 1 . . C
C6 .16830(14) .14466(13) .2782(2) .0721(6) Uani d . 1 . . C
C7 .25377(13) .15926(12) .2087(2) .0636(5) Uani d . 1 . . C
C8 .28575(11) .23962(11) .2134(2) .0511(4) Uani d . 1 . . C
H4 .1163 .3318 .3982 .075 Uiso d R 1 . . H
H5 .0610 .1963 .3912 .085 Uiso d R 1 . . H
H6 .1446 .0908 .2783 .087 Uiso d R 1 . . H
H7 .2876 .1166 .1612 .076 Uiso d R 1 . . H

loop_
_atom_site_aniso_label
_atom_site_aniso_U_11
_atom_site_aniso_U_22
_atom_site_aniso_U_33
_atom_site_aniso_U_12
_atom_site_aniso_U_13
_atom_site_aniso_U_23
S1 .0526(2) .0503(3) .0935(4) -.0007(2) .0253(2) .0166(3)
O2 .0738(9) .0509(8) .1128(11) .0068(7) .0356(8) -.0016(8)
O1 .0664(8) .0643(8) .0876(10) .0079(7) .0325(7) -.0048(7)
N1 .0481(8) .0437(8) .0716(9) -.0026(6) .0229(7) .0030(7)
C8 .0511(10) .0501(10) .0530(10) -.0022(8) .0106(8) .0025(9)
C7 .0750(12) .0524(11) .0641(12) -.0071(10) .0114(10) -.0007(10)
C6 .0778(14) .0670(14) .0721(14) -.0266(12) .0094(11) .0063(11)
C5 .0576(12) .0862(16) .0702(13) -.0223(11) .0131(10) .0107(12)
C4 .0520(10) .0729(14) .0648(12) -.0019(10) .0182(9) .0068(11)
C3 .0464(9) .0523(10) .0569(11) -.0018(8) .0114(8) .0062(9)
C2 .0499(10) .0494(11) .0680(12) .0043(9) .0162(8) .0084(10)
C1 .0544(10) .0483(10) .0559(11) .0006(8) .0115(8) .0028(9)

loop_
_atom_type_symbol
_atom_type_description
_atom_type_scat_dispersion_real
_atom_type_scat_dispersion_imag
_atom_type_scat_source
C C .0033 .0016 'International Tables Vol C Tables 4.2.6.8 and 6.1.1.4'
H H .0000 .0000 'International Tables Vol C Tables 4.2.6.8 and 6.1.1.4'
N N .0061 .0033 'International Tables Vol C Tables 4.2.6.8 and 6.1.1.4'
O O .0106 .0060 'International Tables Vol C Tables 4.2.6.8 and 6.1.1.4'
S S .1246 .1234 'International Tables Vol C Tables 4.2.6.8 and 6.1.1.4'

loop_
_geom_angle_atom_site_label_1
_geom_angle_atom_site_label_2
_geom_angle_atom_site_label_3
_geom_angle_site_symmetry_3
_geom_angle
_geom_angle_publ_flag
N1 S1 S1 2_655 105.41(5) y
C1 N1 C2 . 111.70(13) y
C1 N1 S1 . 125.02(11) y
C2 N1 S1 . 123.27(12) y
C7 C8 C3 . 122.08(16) ?
C7 C8 C1 . 129.17(16) ?
C3 C8 C1 . 108.75(15) ?
C8 C7 C6 . 116.81(19) ?
C8 C7 H7 . 121.6 ?
C6 C7 H7 . 121.6 ?
C5 C6 C7 . 121.36(19) ?
C5 C6 H6 . 119.4 ?
C7 C6 H6 . 119.3 ?
C6 C5 C4 . 121.79(18) ?
C6 C5 H5 . 119.0 ?
C4 C5 H5 . 119.2 ?
C5 C4 C3 . 116.91(18) ?
C5 C4 H4 . 121.7 ?
C3 C4 H4 . 121.4 ?
C8 C3 C4 . 121.04(17) ?
C8 C3 C2 . 109.93(14) ?
C4 C3 C2 . 128.99(17) ?
O2 C2 N1 . 124.06(16) ?
O2 C2 C3 . 131.55(16) ?
N1 C2 C3 . 104.39(15) ?
O1 C1 N1 . 124.36(15) ?
O1 C1 C8 . 130.44(16) ?
N1 C1 C8 . 105.19(13) ?

loop_
_geom_bond_atom_site_label_1
_geom_bond_atom_site_label_2
_geom_bond_site_symmetry_2
_geom_bond_distance
_geom_bond_publ_flag
S1 S1 2_655 2.0281(10) y
S1 N1 . 1.6819(13) y
O2 C2 . 1.1940(19) ?
O1 C1 . 1.1981(18) ?
N1 C1 . 1.416(2) y
N1 C2 . 1.433(2) y
C8 C7 . 1.371(2) ?
C8 C3 . 1.379(2) ?
C8 C1 . 1.481(2) ?
C7 C6 . 1.391(2) ?
C7 H7 . .9299 ?
C6 C5 . 1.375(3) ?
C6 H6 . .9300 ?
C5 C4 . 1.377(2) ?
C5 H5 . .9299 ?
C4 C3 . 1.391(2) ?
C4 H4 . .9306 ?
C3 C2 . 1.474(2) ?

loop_
_geom_torsion_atom_site_label_1
_geom_torsion_atom_site_label_2
_geom_torsion_atom_site_label_3
_geom_torsion_atom_site_label_4
_geom_torsion_site_symmetry_3
_geom_torsion_site_symmetry_4
_geom_torsion
_geom_torsion_publ_flag
N1 S1 S1 N1 2_655 2_655 93.54(7) y
C1 N1 S1 S1 . 2_655 -90.03(13) y
C2 N1 S1 S1 . 2_655 90.17(12) y
